data_1510284
loop_
_publ_author_name
'Marezio, M.'
'Gauzzi, A.'
'Calestani, G.'
'Gilioli, E.'
'Franchini, C.'
'Massidda, S.'
'Licci, F.'

_publ_section_title
;
 Structural, transport and electronic properties of a layered
 dichalcogenide Au V S2 with semimetallic properties
;
_journal_name_full 'Physical Review, Serie 3. B - Condensed Matter (18,1978-)'
_journal_page_first 085106-1
_journal_page_last 085106-7
_journal_volume 66
_journal_year 2002
_chemical_formula_sum 'Au S2 V'
_chemical_name_systematic 'Au (V S2)'
_space_group_IT_number 194
_symmetry_space_group_name_Hall '-P 6c 2c'
_symmetry_space_group_name_H-M 'P 63/m m c'
_cell_angle_alpha 90
_cell_angle_beta 90
_cell_angle_gamma 120
_cell_formula_units_Z 2
_cell_length_a 3.195
_cell_length_b 3.195
_cell_length_c 14.919
_cell_volume 131.890
_citation_journal_id_ASTM PRBMDO
_cod_data_source_file gold_348.cif
_cod_data_source_block Au1S2V1
_cod_original_cell_volume 131.8901
_cod_original_formula_sum 'Au1 S2 V1'
_cod_database_code 1510284

loop_
_symmetry_equiv_pos_as_xyz
x,y,z
x-y,x,z+1/2
-y,x-y,z
-x,-y,z+1/2
-x+y,-x,z
y,-x+y,z+1/2
-y,-x,-z+1/2
x-y,-y,-z
x,x-y,-z+1/2
y,x,-z
-x+y,y,-z+1/2
-x,-x+y,-z
-x,-y,-z
-x+y,-x,-z-1/2
y,-x+y,-z
x,y,-z-1/2
x-y,x,-z
-y,x-y,-z-1/2
y,x,z-1/2
-x+y,y,z
-x,-x+y,z-1/2
-y,-x,z
x-y,-y,z-1/2
x,x-y,z

loop_
_atom_site_label
_atom_site_type_symbol
_atom_site_fract_x
_atom_site_fract_y
_atom_site_fract_z
_atom_site_occupancy
_atom_site_U_iso_or_equiv
S1 S-2 0 0 0.156 1 0.0
Au1 Au+1 0 0 0.5 1 0.0
V1 V+3 0.3333 0.6667 0.25 1 0.0
